data_7157358
loop_
_publ_author_name
'Dong, Shanliang'
'Huang, Jingjing'
'Sha, Hongkai'
'Qiu, Lihua'
'Hu, Wenhao'
'Xu, Xinfang'

_publ_section_title
;
 Copper-catalyzed formal [1 + 2 + 2]-annulation of alkyne-tethered
 diazoacetates and pyridines: access to polycyclic indolizines.
;
_journal_issue 10
_journal_name_full 'Organic &amp; biomolecular chemistry'
_journal_page_first 1926
_journal_page_last 1932
_journal_paper_doi 10.1039/d0ob00222d
_journal_volume 18
_journal_year 2020
_chemical_formula_moiety 'C21 H15 N O3'
_chemical_formula_sum 'C21 H15 N O3'
_chemical_formula_weight 329.34
_space_group_crystal_system orthorhombic
_space_group_IT_number 61
_space_group_name_Hall '-P 2bc 2ac'
_space_group_name_H-M_alt 'P c a b'
_atom_sites_solution_hydrogens geom
_atom_sites_solution_primary direct
_audit_creation_date 2019-04-09
_audit_creation_method
;
Olex2 1.2-alpha
(compiled 2018.07.26 svn.r3523 for OlexSys, GUI svn.r5532)
;
_audit_update_record
;
2019-04-09 deposited with the CCDC.	2020-02-18 downloaded from the CCDC.
;
_cell_angle_alpha 90
_cell_angle_beta 90
_cell_angle_gamma 90
_cell_formula_units_Z 8
_cell_length_a 7.2265(6)
_cell_length_b 13.6852(16)
_cell_length_c 32.525(3)
_cell_measurement_reflns_used 3162
_cell_measurement_temperature 120(2)
_cell_measurement_theta_max 27.26
_cell_measurement_theta_min 2.91
_cell_volume 3216.6(5)
_computing_cell_refinement 'SAINT v8.37A (Bruker, 2015)'
_computing_data_reduction 'SAINT v8.37A (Bruker, 2015)'
_computing_molecular_graphics 'Olex2 (Dolomanov et al., 2009)'
_computing_publication_material 'Olex2 (Dolomanov et al., 2009)'
_computing_structure_refinement 'ShelXL (Sheldrick, 2015)'
_computing_structure_solution 'ShelXS (Sheldrick, 2008)'
_diffrn_ambient_temperature 119.97
_diffrn_measured_fraction_theta_full 0.997
_diffrn_measured_fraction_theta_max 0.995
_diffrn_measurement_device_type 'Bruker APEX-II CCD'
_diffrn_measurement_method '\f and \w scans'
_diffrn_radiation_type MoK\a
_diffrn_radiation_wavelength 0.71073
_diffrn_reflns_av_R_equivalents 0.0656
_diffrn_reflns_av_unetI/netI 0.0598
_diffrn_reflns_Laue_measured_fraction_full 0.997
_diffrn_reflns_Laue_measured_fraction_max 0.995
_diffrn_reflns_limit_h_max 8
_diffrn_reflns_limit_h_min -9
_diffrn_reflns_limit_k_max 17
_diffrn_reflns_limit_k_min -11
_diffrn_reflns_limit_l_max 42
_diffrn_reflns_limit_l_min -41
_diffrn_reflns_number 16112
_diffrn_reflns_point_group_measured_fraction_full 0.997
_diffrn_reflns_point_group_measured_fraction_max 0.995
_diffrn_reflns_theta_full 25.242
_diffrn_reflns_theta_max 27.500
_diffrn_reflns_theta_min 2.505
_diffrn_standards_number 0
_exptl_absorpt_coefficient_mu 0.092
_exptl_absorpt_correction_T_max 0.7456
_exptl_absorpt_correction_T_min 0.6543
_exptl_absorpt_correction_type multi-scan
_exptl_absorpt_process_details
'SADABS-2016/2 (Bruker,2016/2) was used for absorption correction. wR2(int) was 0.1215 before and 0.0645 after correction. The Ratio of minimum to maximum transmission is 0.8775. The \l/2 correction factor is Not present.'
_exptl_crystal_colour 'clear light colourless'
_exptl_crystal_colour_lustre clear
_exptl_crystal_colour_modifier light
_exptl_crystal_colour_primary colourless
_exptl_crystal_density_diffrn 1.360
_exptl_crystal_description block
_exptl_crystal_F_000 1376
_exptl_crystal_size_max 0.25
_exptl_crystal_size_mid 0.2
_exptl_crystal_size_min 0.1
_refine_diff_density_max 0.376
_refine_diff_density_min -0.463
_refine_diff_density_rms 0.178
_refine_ls_extinction_method none
_refine_ls_goodness_of_fit_ref 1.093
_refine_ls_hydrogen_treatment constr
_refine_ls_matrix_type full
_refine_ls_number_parameters 226
_refine_ls_number_reflns 3675
_refine_ls_number_restraints 0
_refine_ls_restrained_S_all 1.093
_refine_ls_R_factor_all 0.0893
_refine_ls_R_factor_gt 0.0465
_refine_ls_shift/su_max 0.000
_refine_ls_shift/su_mean 0.000
_refine_ls_structure_factor_coef Fsqd
_refine_ls_weighting_details 'w=1/[\s^2^(Fo^2^)+(0.0785P)^2^+0.2688P] where P=(Fo^2^+2Fc^2^)/3'
_refine_ls_weighting_scheme calc
_refine_ls_wR_factor_gt 0.1214
_refine_ls_wR_factor_ref 0.1596
_reflns_Friedel_coverage 0.000
_reflns_number_gt 2508
_reflns_number_total 3675
_reflns_threshold_expression 'I > 2\s(I)'
_cod_data_source_file d0ob00222d2.cif
_cod_data_source_block mo_dsl0408b_0m
_cod_depositor_comments 'Adding full bibliography for 7157357--7157358.cif.'
_cod_database_code 7157358
_shelx_shelxl_version_number 2014/7
_shelx_space_group_comment
;
The symmetry employed for this shelxl refinement is uniquely defined
by the following loop, which should always be used as a source of
symmetry information in preference to the above space-group names.
They are only intended as comments.
;
_shelx_estimated_absorpt_t_max 0.991
_shelx_estimated_absorpt_t_min 0.977
_olex2_refinement_description
;
1. Fixed Uiso
 At 1.2 times of:
  All C(H) groups, All C(H,H) groups
2.a Secondary CH2 refined with riding coordinates:
 C7(H7A,H7B)
2.b Aromatic/amide H refined with riding coordinates:
 C1(H1), C2(H2), C3(H3), C4(H4), C12(H12), C13(H13), C14(H14), C15(H15),
 C17(H17), C18(H18), C19(H19), C20(H20), C21(H21)
;
_olex2_submission_special_instructions 'No special instructions were received'

loop_
_space_group_symop_operation_xyz
'x, y, z'
'-x, -y+1/2, z+1/2'
'x+1/2, -y, -z+1/2'
'-x+1/2, y+1/2, -z'
'-x, -y, -z'
'x, y-1/2, -z-1/2'
'-x-1/2, y, z-1/2'
'x-1/2, -y-1/2, z'

loop_
_atom_site_label
_atom_site_type_symbol
_atom_site_fract_x
_atom_site_fract_y
_atom_site_fract_z
_atom_site_U_iso_or_equiv
_atom_site_adp_type
_atom_site_occupancy
_atom_site_site_symmetry_order
_atom_site_calc_flag
_atom_site_refinement_flags_posn
_atom_site_refinement_flags_adp
_atom_site_refinement_flags_occupancy
_atom_site_disorder_assembly
_atom_site_disorder_group
O1 O 0.19845(19) 0.28794(11) 0.37972(4) 0.0274(4) Uani 1 1 d . . . . .
O2 O 0.15984(17) 0.54107(11) 0.34037(4) 0.0248(4) Uani 1 1 d . . . . .
O3 O 0.13931(18) 0.56536(11) 0.42700(4) 0.0269(4) Uani 1 1 d . . . . .
N1 N -0.2682(2) 0.50115(13) 0.39151(5) 0.0239(4) Uani 1 1 d . . . . .
C1 C 0.1933(3) 0.21762(17) 0.44572(6) 0.0276(5) Uani 1 1 d . . . . .
H1 H 0.2050 0.1550 0.4333 0.033 Uiso 1 1 calc R . . . .
C2 C 0.1813(3) 0.22661(18) 0.48793(6) 0.0304(5) Uani 1 1 d . . . . .
H2 H 0.1854 0.1696 0.5046 0.036 Uiso 1 1 calc R . . . .
C3 C 0.1633(3) 0.31781(17) 0.50650(6) 0.0293(5) Uani 1 1 d . . . . .
H3 H 0.1529 0.3228 0.5355 0.035 Uiso 1 1 calc R . . . .
C4 C 0.1607(2) 0.40050(17) 0.48252(6) 0.0256(5) Uani 1 1 d . . . . .
H4 H 0.1519 0.4628 0.4953 0.031 Uiso 1 1 calc R . . . .
C5 C 0.1708(2) 0.39452(15) 0.43935(6) 0.0220(4) Uani 1 1 d . . . . .
C6 C 0.1881(3) 0.30166(16) 0.42155(6) 0.0234(5) Uani 1 1 d . . . . .
C7 C 0.2614(3) 0.37169(16) 0.35721(6) 0.0260(5) Uani 1 1 d . . . . .
H7A H 0.2513 0.3588 0.3273 0.031 Uiso 1 1 calc R . . . .
H7B H 0.3931 0.3843 0.3637 0.031 Uiso 1 1 calc R . . . .
C8 C 0.1478(2) 0.45964(15) 0.36816(6) 0.0215(4) Uani 1 1 d . . . . .
C9 C 0.1516(2) 0.48197(16) 0.41365(6) 0.0213(4) Uani 1 1 d . . . . .
C10 C -0.0149(3) 0.49038(15) 0.34306(6) 0.0207(4) Uani 1 1 d . . . . .
C11 C -0.1639(2) 0.54927(15) 0.36398(6) 0.0204(4) Uani 1 1 d . . . . .
C12 C -0.1876(3) 0.64724(16) 0.35453(6) 0.0260(5) Uani 1 1 d . . . . .
H12 H -0.1122 0.6778 0.3344 0.031 Uiso 1 1 calc R . . . .
C13 C -0.3231(3) 0.69987(17) 0.37498(7) 0.0303(5) Uani 1 1 d . . . . .
H13 H -0.3403 0.7675 0.3697 0.036 Uiso 1 1 calc R . . . .
C14 C -0.4326(3) 0.65146(17) 0.40325(6) 0.0311(5) Uani 1 1 d . . . . .
H14 H -0.5282 0.6851 0.4175 0.037 Uiso 1 1 calc R . . . .
C15 C -0.4007(3) 0.55335(17) 0.41050(7) 0.0273(5) Uani 1 1 d . . . . .
H15 H -0.4768 0.5209 0.4300 0.033 Uiso 1 1 calc R . . . .
C16 C -0.0741(3) 0.43394(15) 0.30591(6) 0.0206(4) Uani 1 1 d . . . . .
C17 C -0.2239(3) 0.37020(16) 0.30897(6) 0.0238(5) Uani 1 1 d . . . . .
H17 H -0.2850 0.3620 0.3346 0.029 Uiso 1 1 calc R . . . .
C18 C -0.2840(3) 0.31877(16) 0.27478(6) 0.0283(5) Uani 1 1 d . . . . .
H18 H -0.3855 0.2750 0.2771 0.034 Uiso 1 1 calc R . . . .
C19 C -0.1969(3) 0.33096(17) 0.23733(6) 0.0286(5) Uani 1 1 d . . . . .
H19 H -0.2393 0.2960 0.2139 0.034 Uiso 1 1 calc R . . . .
C20 C -0.0481(3) 0.39405(17) 0.23388(6) 0.0288(5) Uani 1 1 d . . . . .
H20 H 0.0115 0.4023 0.2081 0.035 Uiso 1 1 calc R . . . .
C21 C 0.0142(3) 0.44522(16) 0.26798(6) 0.0245(5) Uani 1 1 d . . . . .
H21 H 0.1172 0.4880 0.2656 0.029 Uiso 1 1 calc R . . . .

loop_
_atom_site_aniso_label
_atom_site_aniso_U_11
_atom_site_aniso_U_22
_atom_site_aniso_U_33
_atom_site_aniso_U_23
_atom_site_aniso_U_13
_atom_site_aniso_U_12
O1 0.0354(8) 0.0236(9) 0.0233(7) -0.0040(6) -0.0005(6) 0.0039(6)
O2 0.0234(7) 0.0251(9) 0.0259(7) 0.0022(6) 0.0019(6) -0.0061(6)
O3 0.0276(8) 0.0232(9) 0.0299(8) -0.0048(6) -0.0007(6) 0.0010(6)
N1 0.0231(8) 0.0231(10) 0.0254(9) -0.0012(7) 0.0022(7) -0.0011(7)
C1 0.0265(11) 0.0233(12) 0.0332(11) -0.0018(9) -0.0012(9) 0.0037(9)
C2 0.0292(11) 0.0306(14) 0.0313(11) 0.0042(10) -0.0020(9) 0.0007(9)
C3 0.0282(11) 0.0369(14) 0.0227(10) -0.0008(9) -0.0032(8) 0.0009(9)
C4 0.0218(10) 0.0297(13) 0.0253(10) -0.0059(9) -0.0024(8) 0.0000(8)
C5 0.0178(9) 0.0246(12) 0.0236(10) -0.0009(8) -0.0010(8) 0.0021(8)
C6 0.0190(10) 0.0287(12) 0.0225(10) -0.0033(9) -0.0008(7) 0.0033(8)
C7 0.0254(10) 0.0286(13) 0.0240(10) -0.0018(9) 0.0026(8) 0.0025(9)
C8 0.0207(9) 0.0205(11) 0.0233(10) 0.0000(8) 0.0007(8) -0.0025(8)
C9 0.0150(9) 0.0243(12) 0.0245(10) -0.0054(9) 0.0001(7) -0.0006(8)
C10 0.0222(9) 0.0191(11) 0.0208(9) 0.0001(8) 0.0018(8) -0.0031(8)
C11 0.0199(9) 0.0198(11) 0.0215(9) -0.0010(8) -0.0045(8) -0.0027(8)
C12 0.0261(10) 0.0234(12) 0.0284(10) 0.0034(9) -0.0075(8) -0.0022(9)
C13 0.0312(11) 0.0211(12) 0.0386(12) -0.0022(10) -0.0118(9) 0.0044(9)
C14 0.0265(11) 0.0335(14) 0.0333(12) -0.0100(10) -0.0045(9) 0.0087(9)
C15 0.0231(10) 0.0307(13) 0.0282(10) -0.0044(10) 0.0008(9) 0.0004(9)
C16 0.0247(10) 0.0169(11) 0.0203(9) 0.0006(8) 0.0000(8) 0.0015(8)
C17 0.0270(10) 0.0223(12) 0.0220(10) 0.0019(8) 0.0007(8) -0.0018(8)
C18 0.0340(11) 0.0193(12) 0.0316(11) -0.0004(9) -0.0073(9) -0.0024(9)
C19 0.0361(12) 0.0235(12) 0.0262(10) -0.0050(9) -0.0084(9) 0.0087(9)
C20 0.0333(12) 0.0318(14) 0.0214(10) 0.0003(9) 0.0007(8) 0.0092(10)
C21 0.0242(10) 0.0252(12) 0.0241(10) 0.0015(9) 0.0003(8) 0.0002(9)

loop_
_atom_type_symbol
_atom_type_description
_atom_type_scat_dispersion_real
_atom_type_scat_dispersion_imag
_atom_type_scat_source
C C 0.0033 0.0016 'International Tables Vol C Tables 4.2.6.8 and 6.1.1.4'
H H 0.0000 0.0000 'International Tables Vol C Tables 4.2.6.8 and 6.1.1.4'
N N 0.0061 0.0033 'International Tables Vol C Tables 4.2.6.8 and 6.1.1.4'
O O 0.0106 0.0060 'International Tables Vol C Tables 4.2.6.8 and 6.1.1.4'

loop_
_geom_angle_atom_site_label_1
_geom_angle_atom_site_label_2
_geom_angle_atom_site_label_3
_geom_angle
_geom_angle_site_symmetry_1
_geom_angle_site_symmetry_3
_geom_angle_publ_flag
C6 O1 C7 114.40(16) . . ?
C8 O2 C10 62.37(12) . . ?
C11 N1 C15 116.45(19) . . ?
C2 C1 C6 119.0(2) . . ?
C1 C2 C3 121.1(2) . . ?
C4 C3 C2 119.53(19) . . ?
C3 C4 C5 121.2(2) . . ?
C4 C5 C9 121.06(19) . . ?
C6 C5 C4 117.96(19) . . ?
C6 C5 C9 120.86(17) . . ?
O1 C6 C1 116.35(19) . . ?
O1 C6 C5 122.48(18) . . ?
C1 C6 C5 121.16(18) . . ?
O1 C7 C8 110.28(16) . . ?
O2 C8 C7 116.08(16) . . ?
O2 C8 C9 117.25(17) . . ?
O2 C8 C10 59.02(12) . . ?
C7 C8 C9 112.62(17) . . ?
C10 C8 C7 121.85(17) . . ?
C10 C8 C9 119.56(16) . . ?
O3 C9 C5 124.44(18) . . ?
O3 C9 C8 122.30(19) . . ?
C5 C9 C8 113.26(17) . . ?
O2 C10 C8 58.61(12) . . ?
O2 C10 C11 113.29(16) . . ?
O2 C10 C16 116.68(15) . . ?
C8 C10 C11 117.82(16) . . ?
C8 C10 C16 121.43(17) . . ?
C16 C10 C11 115.88(16) . . ?
N1 C11 C10 116.09(18) . . ?
N1 C11 C12 123.56(18) . . ?
C12 C11 C10 120.36(18) . . ?
C13 C12 C11 118.9(2) . . ?
C14 C13 C12 118.3(2) . . ?
C13 C14 C15 118.9(2) . . ?
N1 C15 C14 123.8(2) . . ?
C17 C16 C10 119.16(17) . . ?
C17 C16 C21 119.13(18) . . ?
C21 C16 C10 121.69(18) . . ?
C18 C17 C16 120.28(18) . . ?
C19 C18 C17 120.2(2) . . ?
C18 C19 C20 120.1(2) . . ?
C19 C20 C21 120.18(19) . . ?
C20 C21 C16 120.1(2) . . ?

loop_
_geom_bond_atom_site_label_1
_geom_bond_atom_site_label_2
_geom_bond_distance
_geom_bond_site_symmetry_2
_geom_bond_publ_flag
O1 C6 1.375(2) . ?
O1 C7 1.434(3) . ?
O2 C8 1.437(2) . ?
O2 C10 1.444(2) . ?
O3 C9 1.224(2) . ?
N1 C11 1.343(3) . ?
N1 C15 1.345(3) . ?
C1 C2 1.381(3) . ?
C1 C6 1.394(3) . ?
C2 C3 1.393(3) . ?
C3 C4 1.375(3) . ?
C4 C5 1.408(3) . ?
C5 C6 1.402(3) . ?
C5 C9 1.466(3) . ?
C7 C8 1.500(3) . ?
C8 C9 1.511(3) . ?
C8 C10 1.492(3) . ?
C10 C11 1.507(3) . ?
C10 C16 1.496(3) . ?
C11 C12 1.386(3) . ?
C12 C13 1.385(3) . ?
C13 C14 1.382(3) . ?
C14 C15 1.383(3) . ?
C16 C17 1.394(3) . ?
C16 C21 1.397(3) . ?
C17 C18 1.386(3) . ?
C18 C19 1.381(3) . ?
C19 C20 1.384(3) . ?
C20 C21 1.387(3) . ?
